data_4516374
loop_
_publ_author_name
'Song, Jia-Xi'
'Chen, Jia-Mei'
'Lu, Tong-Bu'

_publ_section_title
;
 Lenalidomide--Gallic Acid Cocrystals with Constant High Solubility
;
_journal_issue 10
_journal_name_full 'Crystal Growth &amp; Design'
_journal_page_first 4869
_journal_paper_doi 10.1021/acs.cgd.5b00699
_journal_volume 15
_journal_year 2015
_chemical_formula_sum 'C20 H19 N3 O8'
_chemical_formula_weight 429.38
_space_group_IT_number 2
_space_group_name_Hall '-P 1'
_space_group_name_H-M_alt 'P -1'
_symmetry_cell_setting triclinic
_symmetry_space_group_name_H-M 'P -1'
_atom_sites_solution_hydrogens geom
_atom_sites_solution_primary direct
_atom_sites_solution_secondary difmap
_audit_creation_method SHELXL-97
_cell_angle_alpha 92.217(7)
_cell_angle_beta 90.992(7)
_cell_angle_gamma 115.549(10)
_cell_formula_units_Z 2
_cell_length_a 7.4961(7)
_cell_length_b 8.3257(9)
_cell_length_c 16.3618(12)
_cell_measurement_reflns_used 1903
_cell_measurement_temperature 150.01(10)
_cell_measurement_theta_max 65.3504
_cell_measurement_theta_min 5.4107
_cell_volume 919.95(17)
_computing_structure_refinement 'SHELXL-97 (Sheldrick, 1997)'
_computing_structure_solution 'SHELXS-97 (Sheldrick, 1990)'
_diffrn_ambient_temperature 150.01(10)
_diffrn_detector_area_resol_mean 10.5058
_diffrn_measured_fraction_theta_full 0.987
_diffrn_measured_fraction_theta_max 0.987
_diffrn_measurement_device_type 'Xcalibur, Atlas, Gemini ultra'
_diffrn_measurement_method '\w scans'
_diffrn_radiation_monochromator graphite
_diffrn_radiation_source 'fine-focus sealed tube'
_diffrn_radiation_type CuK\a
_diffrn_radiation_wavelength 1.54184
_diffrn_reflns_av_R_equivalents 0.0471
_diffrn_reflns_av_sigmaI/netI 0.0648
_diffrn_reflns_limit_h_max 8
_diffrn_reflns_limit_h_min -8
_diffrn_reflns_limit_k_max 9
_diffrn_reflns_limit_k_min -9
_diffrn_reflns_limit_l_max 14
_diffrn_reflns_limit_l_min -18
_diffrn_reflns_number 5785
_diffrn_reflns_theta_full 63.66
_diffrn_reflns_theta_max 63.66
_diffrn_reflns_theta_min 5.42
_exptl_absorpt_coefficient_mu 1.035
_exptl_absorpt_correction_T_max 0.9796
_exptl_absorpt_correction_T_min 0.9036
_exptl_absorpt_correction_type multi-scan
_exptl_crystal_colour colourless
_exptl_crystal_density_diffrn 1.550
_exptl_crystal_density_method 'not measured'
_exptl_crystal_description noodle
_exptl_crystal_F_000 448
_exptl_crystal_size_max 0.10
_exptl_crystal_size_mid 0.06
_exptl_crystal_size_min 0.02
_refine_diff_density_max 0.216
_refine_diff_density_min -0.260
_refine_diff_density_rms 0.056
_refine_ls_extinction_method none
_refine_ls_goodness_of_fit_ref 1.015
_refine_ls_hydrogen_treatment mixed
_refine_ls_matrix_type full
_refine_ls_number_parameters 284
_refine_ls_number_reflns 2986
_refine_ls_number_restraints 0
_refine_ls_restrained_S_all 1.015
_refine_ls_R_factor_all 0.0705
_refine_ls_R_factor_gt 0.0438
_refine_ls_shift/su_max 0.003
_refine_ls_shift/su_mean 0.000
_refine_ls_structure_factor_coef Fsqd
_refine_ls_weighting_details 'calc w=1/[\s^2^(Fo^2^)+(0.0454P)^2^+0.0000P] where P=(Fo^2^+2Fc^2^)/3'
_refine_ls_weighting_scheme calc
_refine_ls_wR_factor_gt 0.0942
_refine_ls_wR_factor_ref 0.1093
_reflns_number_gt 2131
_reflns_number_total 2986
_reflns_threshold_expression >2sigma(I)
_cod_data_source_file cg5b00699_si_003.cif
_cod_data_source_block exp_5047
_cod_original_cell_volume 919.95(15)
_cod_database_code 4516374

loop_
_symmetry_equiv_pos_as_xyz
'x, y, z'
'-x, -y, -z'

loop_
_atom_site_label
_atom_site_type_symbol
_atom_site_fract_x
_atom_site_fract_y
_atom_site_fract_z
_atom_site_U_iso_or_equiv
_atom_site_adp_type
_atom_site_occupancy
_atom_site_symmetry_multiplicity
_atom_site_calc_flag
_atom_site_refinement_flags
O8 O 0.8463(3) 0.1874(3) 1.01633(10) 0.0306(5) Uani 1 1 d .
O4 O 0.7310(3) 0.0102(3) 0.65246(9) 0.0212(4) Uani 1 1 d .
H4 H 0.8500 0.0381 0.6517 0.032 Uiso 1 1 calc R
O2 O 0.1347(3) 0.5262(3) 0.77850(10) 0.0308(5) Uani 1 1 d .
O1 O 0.1243(3) 0.1342(2) 0.65450(9) 0.0204(4) Uani 1 1 d .
O5 O 0.2267(3) -0.0126(3) 0.82274(10) 0.0270(5) Uani 1 1 d .
H5 H 0.1928 -0.0277 0.8703 0.040 Uiso 1 1 calc R
O6 O 0.3656(3) -0.0313(2) 0.67247(9) 0.0217(4) Uani 1 1 d .
H6 H 0.2816 0.0056 0.6798 0.033 Uiso 1 1 calc R
O7 O 1.0674(3) 0.1777(3) 0.92894(10) 0.0342(5) Uani 1 1 d .
H7 H 1.1406 0.2130 0.9700 0.051 Uiso 1 1 calc R
N2 N 0.3526(3) 0.4279(3) 0.66978(11) 0.0194(5) Uani 1 1 d .
C9 C 0.7471(4) 0.0981(4) 0.87533(14) 0.0198(6) Uani 1 1 d .
N3 N 0.3747(3) 0.6123(3) 0.87843(12) 0.0213(5) Uani 1 1 d .
H3 H 0.3105 0.6585 0.9062 0.026 Uiso 1 1 calc R
O3 O 0.6118(3) 0.7165(3) 0.97836(10) 0.0262(5) Uani 1 1 d .
C12 C 0.0579(4) 0.2524(4) 0.48067(14) 0.0212(6) Uani 1 1 d .
H12 H -0.0240 0.1310 0.4813 0.025 Uiso 1 1 calc R
C13 C 0.4869(4) 0.0082(3) 0.74065(14) 0.0175(5) Uani 1 1 d .
C14 C 0.5525(4) 0.0692(3) 0.88629(14) 0.0204(6) Uani 1 1 d .
H14 H 0.5103 0.0821 0.9382 0.024 Uiso 1 1 calc R
C15 C 0.3191(4) 0.6246(4) 0.47690(14) 0.0200(6) Uani 1 1 d .
C16 C 0.8111(4) 0.0759(3) 0.79797(14) 0.0199(6) Uani 1 1 d .
H16 H 0.9402 0.0906 0.7915 0.024 Uiso 1 1 calc R
C17 C 0.4218(4) 0.0209(3) 0.81897(14) 0.0182(6) Uani 1 1 d .
C18 C 0.6186(4) 0.5207(4) 0.77726(15) 0.0257(6) Uani 1 1 d .
H18A H 0.6784 0.6374 0.7545 0.031 Uiso 1 1 calc R
H18B H 0.6782 0.4485 0.7527 0.031 Uiso 1 1 calc R
N1 N 0.4465(4) 0.8007(3) 0.47625(13) 0.0285(6) Uani 1 1 d .
H2 H 0.5247 0.8523 0.5179 0.034 Uiso 1 1 calc R
H1 H 0.4489 0.8602 0.4341 0.034 Uiso 1 1 calc R
C20 C 0.3118(4) 0.5241(3) 0.54452(14) 0.0169(5) Uani 1 1 d .
C21 C 0.1869(4) 0.3453(3) 0.54613(14) 0.0170(5) Uani 1 1 d .
C22 C 0.0586(4) 0.3520(4) 0.41404(15) 0.0233(6) Uani 1 1 d .
H22 H -0.0275 0.2958 0.3694 0.028 Uiso 1 1 calc R
C23 C 0.6805(4) 0.0317(3) 0.73101(13) 0.0180(6) Uani 1 1 d .
C24 C 0.5513(4) 0.6308(3) 0.91311(14) 0.0197(6) Uani 1 1 d .
C25 C 0.8876(4) 0.1578(4) 0.94734(15) 0.0224(6) Uani 1 1 d .
C26 C 0.4260(4) 0.5911(3) 0.62444(14) 0.0204(6) Uani 1 1 d .
H26A H 0.5674 0.6382 0.6173 0.025 Uiso 1 1 calc R
H26B H 0.3962 0.6821 0.6514 0.025 Uiso 1 1 calc R
C27 C 0.6576(4) 0.5395(4) 0.86972(14) 0.0255(6) Uani 1 1 d .
H27A H 0.6170 0.4219 0.8906 0.031 Uiso 1 1 calc R
H27B H 0.7986 0.6064 0.8814 0.031 Uiso 1 1 calc R
C28 C 0.1836(4) 0.5322(4) 0.41216(15) 0.0230(6) Uani 1 1 d .
H28 H 0.1775 0.5937 0.3667 0.028 Uiso 1 1 calc R
C29 C 0.2136(4) 0.2861(3) 0.62728(14) 0.0171(5) Uani 1 1 d .
C30 C 0.3968(4) 0.4338(4) 0.75733(14) 0.0211(6) Uani 1 1 d .
H30 H 0.3436 0.3107 0.7743 0.025 Uiso 1 1 calc R
C31 C 0.2877(4) 0.5271(4) 0.80317(14) 0.0207(6) Uani 1 1 d .

loop_
_atom_site_aniso_label
_atom_site_aniso_U_11
_atom_site_aniso_U_22
_atom_site_aniso_U_33
_atom_site_aniso_U_23
_atom_site_aniso_U_13
_atom_site_aniso_U_12
O8 0.0296(11) 0.0433(13) 0.0171(9) -0.0024(8) 0.0022(8) 0.0143(10)
O4 0.0153(9) 0.0326(11) 0.0138(8) -0.0009(7) 0.0038(7) 0.0087(9)
O2 0.0255(11) 0.0445(13) 0.0251(10) -0.0030(9) -0.0043(8) 0.0184(10)
O1 0.0174(9) 0.0213(10) 0.0211(9) 0.0034(8) 0.0025(7) 0.0069(8)
O5 0.0197(10) 0.0440(13) 0.0208(9) 0.0039(9) 0.0062(7) 0.0166(10)
O6 0.0198(10) 0.0323(11) 0.0173(9) 0.0006(8) -0.0014(7) 0.0154(9)
O7 0.0238(11) 0.0587(15) 0.0204(9) -0.0117(10) -0.0060(8) 0.0194(11)
N2 0.0234(12) 0.0193(12) 0.0134(10) 0.0006(9) 0.0003(9) 0.0074(10)
C9 0.0213(14) 0.0201(14) 0.0177(13) 0.0026(11) 0.0026(10) 0.0086(12)
N3 0.0238(12) 0.0264(13) 0.0180(10) -0.0034(9) 0.0011(9) 0.0152(11)
O3 0.0300(11) 0.0294(11) 0.0182(9) -0.0065(8) -0.0048(8) 0.0129(9)
C12 0.0200(14) 0.0215(14) 0.0221(13) -0.0023(11) -0.0007(11) 0.0094(12)
C13 0.0200(14) 0.0161(13) 0.0163(12) 0.0013(10) -0.0006(10) 0.0078(12)
C14 0.0266(15) 0.0216(14) 0.0141(12) 0.0018(10) 0.0035(10) 0.0113(13)
C15 0.0229(15) 0.0217(15) 0.0192(13) 0.0019(11) 0.0060(11) 0.0129(13)
C16 0.0180(14) 0.0224(15) 0.0196(13) 0.0011(11) 0.0032(10) 0.0090(12)
C17 0.0174(14) 0.0179(14) 0.0205(13) 0.0041(11) 0.0048(10) 0.0082(12)
C18 0.0251(15) 0.0334(17) 0.0208(13) -0.0017(12) 0.0013(11) 0.0150(14)
N1 0.0367(15) 0.0243(13) 0.0219(11) 0.0067(10) 0.0017(10) 0.0103(12)
C20 0.0168(13) 0.0205(14) 0.0167(12) 0.0003(10) 0.0030(10) 0.0113(12)
C21 0.0152(13) 0.0195(14) 0.0193(13) -0.0012(10) 0.0023(10) 0.0105(12)
C22 0.0201(14) 0.0325(17) 0.0193(13) -0.0025(12) -0.0001(11) 0.0136(13)
C23 0.0207(14) 0.0183(14) 0.0140(12) 0.0016(10) 0.0032(10) 0.0075(12)
C24 0.0215(14) 0.0195(14) 0.0163(13) 0.0033(11) 0.0004(10) 0.0070(12)
C25 0.0235(15) 0.0254(15) 0.0184(13) 0.0015(11) 0.0024(11) 0.0107(13)
C26 0.0222(14) 0.0198(14) 0.0176(12) -0.0005(10) 0.0024(10) 0.0075(12)
C27 0.0263(15) 0.0327(17) 0.0200(13) -0.0032(12) -0.0036(11) 0.0155(14)
C28 0.0276(15) 0.0318(16) 0.0155(12) 0.0021(11) 0.0022(11) 0.0184(14)
C29 0.0175(13) 0.0189(14) 0.0172(12) -0.0011(11) 0.0012(10) 0.0101(12)
C30 0.0258(15) 0.0234(15) 0.0145(12) 0.0005(11) -0.0010(10) 0.0112(13)
C31 0.0206(15) 0.0209(15) 0.0155(12) 0.0007(10) -0.0004(11) 0.0041(12)

loop_
_atom_type_symbol
_atom_type_description
_atom_type_scat_dispersion_real
_atom_type_scat_dispersion_imag
_atom_type_scat_source
C C 0.0181 0.0091 'International Tables Vol C Tables 4.2.6.8 and 6.1.1.4'
H H 0.0000 0.0000 'International Tables Vol C Tables 4.2.6.8 and 6.1.1.4'
N N 0.0311 0.0180 'International Tables Vol C Tables 4.2.6.8 and 6.1.1.4'
O O 0.0492 0.0322 'International Tables Vol C Tables 4.2.6.8 and 6.1.1.4'

loop_
_geom_angle_atom_site_label_1
_geom_angle_atom_site_label_2
_geom_angle_atom_site_label_3
_geom_angle
C23 O4 H4 109.5
C17 O5 H5 109.5
C13 O6 H6 109.5
C25 O7 H7 109.5
C29 N2 C30 124.5(2)
C29 N2 C26 113.12(18)
C30 N2 C26 121.0(2)
C14 C9 C16 120.8(2)
C14 C9 C25 118.6(2)
C16 C9 C25 120.5(2)
C24 N3 C31 127.4(2)
C24 N3 H3 116.3
C31 N3 H3 116.3
C21 C12 C22 116.1(3)
C21 C12 H12 122.0
C22 C12 H12 122.0
O6 C13 C23 118.1(2)
O6 C13 C17 122.3(2)
C23 C13 C17 119.5(2)
C17 C14 C9 119.3(2)
C17 C14 H14 120.4
C9 C14 H14 120.4
N1 C15 C20 121.4(2)
N1 C15 C28 123.3(2)
C20 C15 C28 115.3(2)
C23 C16 C9 119.3(2)
C23 C16 H16 120.4
C9 C16 H16 120.4
O5 C17 C14 124.2(2)
O5 C17 C13 115.3(2)
C14 C17 C13 120.4(2)
C30 C18 C27 110.1(2)
C30 C18 H18A 109.6
C27 C18 H18A 109.6
C30 C18 H18B 109.6
C27 C18 H18B 109.6
H18A C18 H18B 108.1
C15 N1 H2 120.0
C15 N1 H1 120.0
H2 N1 H1 120.0
C21 C20 C15 122.5(2)
C21 C20 C26 110.6(2)
C15 C20 C26 126.8(2)
C20 C21 C12 122.1(2)
C20 C21 C29 107.5(2)
C12 C21 C29 130.4(2)
C28 C22 C12 122.1(2)
C28 C22 H22 119.0
C12 C22 H22 119.0
O4 C23 C16 123.5(2)
O4 C23 C13 116.0(2)
C16 C23 C13 120.5(2)
O3 C24 N3 119.5(2)
O3 C24 C27 123.0(2)
N3 C24 C27 117.5(2)
O8 C25 O7 122.5(2)
O8 C25 C9 124.8(2)
O7 C25 C9 112.7(2)
N2 C26 C20 101.3(2)
N2 C26 H26A 111.5
C20 C26 H26A 111.5
N2 C26 H26B 111.5
C20 C26 H26B 111.5
H26A C26 H26B 109.3
C24 C27 C18 113.0(2)
C24 C27 H27A 109.0
C18 C27 H27A 109.0
C24 C27 H27B 109.0
C18 C27 H27B 109.0
H27A C27 H27B 107.8
C22 C28 C15 121.9(2)
C22 C28 H28 119.1
C15 C28 H28 119.1
O1 C29 N2 124.6(2)
O1 C29 C21 127.9(2)
N2 C29 C21 107.5(2)
N2 C30 C18 112.0(2)
N2 C30 C31 108.8(2)
C18 C30 C31 112.7(2)
N2 C30 H30 107.7
C18 C30 H30 107.7
C31 C30 H30 107.7
O2 C31 N3 120.6(2)
O2 C31 C30 123.9(2)
N3 C31 C30 115.5(2)

loop_
_geom_bond_atom_site_label_1
_geom_bond_atom_site_label_2
_geom_bond_distance
O8 C25 1.219(3)
O4 C23 1.373(3)
O4 H4 0.8200
O2 C31 1.206(3)
O1 C29 1.253(3)
O5 C17 1.368(3)
O5 H5 0.8200
O6 C13 1.363(3)
O6 H6 0.8200
O7 C25 1.327(3)
O7 H7 0.8200
N2 C29 1.346(3)
N2 C30 1.459(3)
N2 C26 1.465(3)
C9 C14 1.389(4)
C9 C16 1.395(3)
C9 C25 1.485(4)
N3 C24 1.374(3)
N3 C31 1.397(3)
N3 H3 0.8600
O3 C24 1.225(3)
C12 C21 1.391(3)
C12 C22 1.394(4)
C12 H12 0.9300
C13 C23 1.391(4)
C13 C17 1.395(3)
C14 C17 1.387(4)
C14 H14 0.9300
C15 N1 1.362(4)
C15 C20 1.400(3)
C15 C28 1.404(4)
C16 C23 1.384(3)
C16 H16 0.9300
C18 C30 1.523(4)
C18 C27 1.525(3)
C18 H18A 0.9700
C18 H18B 0.9700
N1 H2 0.8600
N1 H1 0.8600
C20 C21 1.377(4)
C20 C26 1.499(3)
C21 C29 1.474(3)
C22 C28 1.387(4)
C22 H22 0.9300
C24 C27 1.489(4)
C26 H26A 0.9700
C26 H26B 0.9700
C27 H27A 0.9700
C27 H27B 0.9700
C28 H28 0.9300
C30 C31 1.535(4)
C30 H30 0.9800

loop_
_geom_hbond_atom_site_label_D
_geom_hbond_atom_site_label_H
_geom_hbond_atom_site_label_A
_geom_hbond_distance_DH
_geom_hbond_distance_HA
_geom_hbond_distance_DA
_geom_hbond_angle_DHA
_geom_hbond_site_symmetry_A
O4 H4 O1 0.82 1.86 2.670(2) 171.7 1_655
O5 H5 O8 0.82 2.27 3.001(3) 148.2 2_657
O6 H6 O1 0.82 1.95 2.724(2) 156.3 .
O7 H7 O3 0.82 1.86 2.609(2) 150.6 2_767
N3 H3 O8 0.86 2.42 3.279(3) 175.2 2_667
N1 H1 O6 0.86 2.36 3.121(3) 147.5 2_666
N1 H1 O4 0.86 2.51 3.264(3) 146.9 2_666

loop_
_geom_torsion_atom_site_label_1
_geom_torsion_atom_site_label_2
_geom_torsion_atom_site_label_3
_geom_torsion_atom_site_label_4
_geom_torsion
C16 C9 C14 C17 -1.2(4)
C25 C9 C14 C17 177.2(2)
C14 C9 C16 C23 2.7(4)
C25 C9 C16 C23 -175.7(2)
C9 C14 C17 O5 179.3(2)
C9 C14 C17 C13 -2.5(4)
O6 C13 C17 O5 1.3(4)
C23 C13 C17 O5 -177.0(2)
O6 C13 C17 C14 -177.1(2)
C23 C13 C17 C14 4.6(4)
N1 C15 C20 C21 -178.8(2)
C28 C15 C20 C21 2.8(3)
N1 C15 C20 C26 4.0(4)
C28 C15 C20 C26 -174.5(2)
C15 C20 C21 C12 -0.5(4)
C26 C20 C21 C12 177.1(2)
C15 C20 C21 C29 -177.8(2)
C26 C20 C21 C29 -0.2(3)
C22 C12 C21 C20 -1.6(4)
C22 C12 C21 C29 175.0(2)
C21 C12 C22 C28 1.4(4)
C9 C16 C23 O4 178.8(2)
C9 C16 C23 C13 -0.5(4)
O6 C13 C23 O4 -0.8(3)
C17 C13 C23 O4 177.5(2)
O6 C13 C23 C16 178.6(2)
C17 C13 C23 C16 -3.1(4)
C31 N3 C24 O3 176.8(2)
C31 N3 C24 C27 -4.9(4)
C14 C9 C25 O8 -1.5(4)
C16 C9 C25 O8 177.0(3)
C14 C9 C25 O7 179.0(2)
C16 C9 C25 O7 -2.6(4)
C29 N2 C26 C20 -1.7(3)
C30 N2 C26 C20 -169.0(2)
C21 C20 C26 N2 1.1(3)
C15 C20 C26 N2 178.6(2)
O3 C24 C27 C18 -152.2(3)
N3 C24 C27 C18 29.6(4)
C30 C18 C27 C24 -52.6(3)
C12 C22 C28 C15 0.9(4)
N1 C15 C28 C22 178.6(2)
C20 C15 C28 C22 -3.0(4)
C30 N2 C29 O1 -10.5(4)
C26 N2 C29 O1 -177.3(2)
C30 N2 C29 C21 168.5(2)
C26 N2 C29 C21 1.7(3)
C20 C21 C29 O1 178.0(2)
C12 C21 C29 O1 1.0(4)
C20 C21 C29 N2 -0.9(3)
C12 C21 C29 N2 -177.9(2)
C29 N2 C30 C18 137.0(3)
C26 N2 C30 C18 -57.2(3)
C29 N2 C30 C31 -97.8(3)
C26 N2 C30 C31 68.1(3)
C27 C18 C30 N2 174.8(2)
C27 C18 C30 C31 51.8(3)
C24 N3 C31 O2 -177.2(3)
C24 N3 C31 C30 4.2(4)
N2 C30 C31 O2 28.4(4)
C18 C30 C31 O2 153.2(3)
N2 C30 C31 N3 -153.1(2)
C18 C30 C31 N3 -28.3(3)
